data_7228694
loop_
_publ_author_name
'Liu, Mengyujie'
'Lu, Chunhua'
'Tang, Ruocong'
'Li, Shanren'
'Wang, Haoxin'
'Shen, Yuemao'

_publ_section_title
;
 Neoansamycins from Streptomyces sp. LZ35
;
_journal_issue 56
_journal_name_full 'RSC Adv.'
_journal_page_first 35460
_journal_paper_doi 10.1039/C7RA06339C
_journal_volume 7
_journal_year 2017
_chemical_formula_sum 'C32 H43 N O7'
_chemical_formula_weight 553.67
_chemical_name_systematic
; 
 ? 
;
_space_group_IT_number 19
_symmetry_cell_setting orthorhombic
_symmetry_space_group_name_Hall 'P 2ac 2ab'
_symmetry_space_group_name_H-M 'P 21 21 21'
_atom_sites_solution_hydrogens geom
_atom_sites_solution_primary direct
_atom_sites_solution_secondary difmap
_audit_creation_method SHELXL-97
_audit_update_record
;
2017-07-07 deposited with the CCDC.
2017-07-10 downloaded from the CCDC.
;
_cell_angle_alpha 90.00
_cell_angle_beta 90.00
_cell_angle_gamma 90.00
_cell_formula_units_Z 4
_cell_length_a 8.5601(9)
_cell_length_b 14.9864(13)
_cell_length_c 23.2722(18)
_cell_measurement_reflns_used 910
_cell_measurement_temperature 293(2)
_cell_measurement_theta_max 44.2690
_cell_measurement_theta_min 3.5110
_cell_volume 2985.5(5)
_computing_cell_refinement 'Bruker FRAMBO'
_computing_data_collection 'Bruker FRAMBO'
_computing_data_reduction 'Bruker SAINT'
_computing_molecular_graphics 'Bruker SHELXTL'
_computing_publication_material 'Bruker SHELXTL'
_computing_structure_refinement 'SHELXL-97 (Sheldrick, 1997)'
_computing_structure_solution 'SHELXS-97 (Sheldrick, 1990)'
_diffrn_ambient_temperature 293(2)
_diffrn_measured_fraction_theta_full 1.000
_diffrn_measured_fraction_theta_max 1.000
_diffrn_measurement_device_type 'CCD area detector'
_diffrn_measurement_method 'phi and omega scans'
_diffrn_radiation_monochromator graphite
_diffrn_radiation_source 'fine-focus sealed tube'
_diffrn_radiation_type CuK\a
_diffrn_radiation_wavelength 1.54178
_diffrn_reflns_av_R_equivalents 0.0495
_diffrn_reflns_av_sigmaI/netI 0.1241
_diffrn_reflns_limit_h_max 10
_diffrn_reflns_limit_h_min -9
_diffrn_reflns_limit_k_max 9
_diffrn_reflns_limit_k_min -17
_diffrn_reflns_limit_l_max 27
_diffrn_reflns_limit_l_min -24
_diffrn_reflns_number 6319
_diffrn_reflns_theta_full 66.19
_diffrn_reflns_theta_max 66.19
_diffrn_reflns_theta_min 3.51
_exptl_absorpt_coefficient_mu 0.698
_exptl_absorpt_correction_T_max 0.8340
_exptl_absorpt_correction_T_min 0.8076
_exptl_absorpt_correction_type multi-scan
_exptl_absorpt_process_details sadabs
_exptl_crystal_density_diffrn 1.232
_exptl_crystal_density_method 'not measured'
_exptl_crystal_F_000 1192
_exptl_crystal_size_max 0.32
_exptl_crystal_size_mid 0.28
_exptl_crystal_size_min 0.27
_refine_diff_density_max 0.191
_refine_diff_density_min -0.202
_refine_diff_density_rms 0.048
_refine_ls_abs_structure_details 'Flack H D (1983), Acta Cryst. A39, 876-881'
_refine_ls_abs_structure_Flack -0.1(6)
_refine_ls_extinction_method none
_refine_ls_goodness_of_fit_ref 1.003
_refine_ls_hydrogen_treatment mixed
_refine_ls_matrix_type full
_refine_ls_number_parameters 405
_refine_ls_number_reflns 4528
_refine_ls_number_restraints 0
_refine_ls_restrained_S_all 1.003
_refine_ls_R_factor_all 0.1577
_refine_ls_R_factor_gt 0.0778
_refine_ls_shift/su_max 0.001
_refine_ls_shift/su_mean 0.000
_refine_ls_structure_factor_coef Fsqd
_refine_ls_weighting_details 'calc w=1/[\s^2^(Fo^2^)+(0.0452P)^2^+0.0000P] where P=(Fo^2^+2Fc^2^)/3'
_refine_ls_weighting_scheme calc
_refine_ls_wR_factor_gt 0.1356
_refine_ls_wR_factor_ref 0.1854
_reflns_number_gt 2171
_reflns_number_total 4528
_reflns_threshold_expression >2sigma(I)
_cod_data_source_file c7ra06339c2.cif
_cod_data_source_block 150912d
_cod_depositor_comments
;
The following automatic conversions were performed:

'_symmetry_cell_setting' value 'Orthorhombic' changed to
'orthorhombic' according to
/home/data/users/saulius/crontab/automatic-downloads/rss-feeds/RSC/lib/dictionaries/cif_core.dic
dictionary named 'cif_core.dic' version 2.4.2 from 2011-04-26.

Automatic conversion script
Id: cif_fix_values 4973 2017-02-22 13:04:09Z antanas 
;
_cod_original_sg_symbol_H-M P2(1)2(1)2(1)
_cod_database_code 7228694

loop_
_symmetry_equiv_pos_as_xyz
'x, y, z'
'-x+1/2, -y, z+1/2'
'-x, y+1/2, -z+1/2'
'x+1/2, -y+1/2, -z'

loop_
_atom_site_label
_atom_site_type_symbol
_atom_site_fract_x
_atom_site_fract_y
_atom_site_fract_z
_atom_site_U_iso_or_equiv
_atom_site_adp_type
_atom_site_occupancy
_atom_site_symmetry_multiplicity
_atom_site_calc_flag
_atom_site_refinement_flags
_atom_site_disorder_assembly
_atom_site_disorder_group
N1 N 0.7176(7) 0.4599(4) 0.2691(2) 0.0590(17) Uani 1 1 d . . .
H1 H 0.7449 0.4053 0.2741 0.071 Uiso 1 1 calc R . .
O1 O 0.3515(6) 0.5671(3) 0.12193(16) 0.0550(13) Uani 1 1 d . . .
O2 O 0.5484(6) 0.5290(3) -0.05426(17) 0.0731(16) Uani 1 1 d . . .
H2 H 0.6079 0.5102 -0.0791 0.110 Uiso 1 1 calc R . .
O3 O 0.9214(6) 0.4365(4) 0.1788(2) 0.0786(17) Uani 1 1 d . . .
O4 O 0.7363(7) 0.5018(3) 0.36371(17) 0.0766(17) Uani 1 1 d . . .
O5 O 0.5013(7) 0.7637(3) 0.2385(2) 0.0697(15) Uani 1 1 d . . .
O6 O 0.1936(6) 0.7711(3) 0.2230(2) 0.0660(15) Uani 1 1 d . . .
O7 O 0.1401(12) 0.5028(6) 0.2609(3) 0.162(3) Uani 1 1 d . . .
H7 H 0.0814 0.4842 0.2357 0.242 Uiso 1 1 calc R . .
C1 C 0.3684(9) 0.5753(4) 0.0610(3) 0.0537(18) Uani 1 1 d . . .
C2 C 0.5294(9) 0.5394(4) 0.0478(3) 0.0520(19) Uani 1 1 d . . .
C3 C 0.6121(9) 0.5152(5) -0.0018(3) 0.0549(19) Uani 1 1 d . . .
C4 C 0.7543(9) 0.4753(4) 0.0047(3) 0.057(2) Uani 1 1 d . . .
H4 H 0.8085 0.4586 -0.0283 0.069 Uiso 1 1 calc R . .
C5 C 0.8228(9) 0.4580(4) 0.0575(2) 0.058(2) Uani 1 1 d . . .
H5 H 0.9198 0.4304 0.0599 0.069 Uiso 1 1 calc R . .
C6 C 0.7423(9) 0.4833(4) 0.1073(3) 0.0525(18) Uani 1 1 d . . .
C7 C 0.6008(9) 0.5240(4) 0.1005(3) 0.0500(18) Uani 1 1 d . . .
C8 C 0.7966(10) 0.4675(5) 0.1666(3) 0.0553(19) Uani 1 1 d . . .
C9 C 0.6762(9) 0.4958(4) 0.2130(3) 0.0515(18) Uani 1 1 d . . .
C10 C 0.6854(9) 0.6010(4) 0.2234(2) 0.0529(19) Uani 1 1 d . . .
H10 H 0.7915 0.6216 0.2149 0.063 Uiso 1 1 calc R . .
C11 C 0.6542(9) 0.6108(4) 0.2893(2) 0.0551(19) Uani 1 1 d . . .
H11 H 0.5420 0.6180 0.2963 0.066 Uiso 1 1 calc R . .
C12 C 0.7099(9) 0.5188(5) 0.3125(3) 0.060(2) Uani 1 1 d . . .
C13 C 0.5061(9) 0.4833(4) 0.1952(2) 0.0527(19) Uani 1 1 d . . .
H13A H 0.4862 0.4240 0.1803 0.063 Uiso 1 1 calc R . .
H13B H 0.4344 0.4962 0.2264 0.063 Uiso 1 1 calc R . .
C14 C 0.5003(9) 0.5542(4) 0.1483(3) 0.0516(19) Uani 1 1 d . . .
C15 C 0.5707(9) 0.6417(4) 0.1787(3) 0.0526(19) Uani 1 1 d . . .
C16 C 0.4527(9) 0.7080(5) 0.2051(3) 0.053(2) Uani 1 1 d . . .
C17 C 0.2807(9) 0.7144(5) 0.1855(3) 0.057(2) Uani 1 1 d . . .
H17 H 0.2335 0.6548 0.1843 0.068 Uiso 1 1 calc R . .
C18 C 0.2728(9) 0.7580(4) 0.1259(3) 0.060(2) Uani 1 1 d . . .
H18A H 0.2827 0.8221 0.1305 0.072 Uiso 1 1 calc R . .
H18B H 0.3615 0.7378 0.1035 0.072 Uiso 1 1 calc R . .
C19 C 0.1232(9) 0.7386(5) 0.0920(3) 0.068(2) Uani 1 1 d . . .
H19A H 0.1185 0.7789 0.0594 0.081 Uiso 1 1 calc R . .
H19B H 0.0341 0.7514 0.1164 0.081 Uiso 1 1 calc R . .
C20 C 0.1084(9) 0.6421(5) 0.0698(3) 0.065(2) Uani 1 1 d . . .
H20A H 0.0951 0.6025 0.1023 0.078 Uiso 1 1 calc R . .
H20B H 0.0152 0.6377 0.0462 0.078 Uiso 1 1 calc R . .
C21 C 0.2452(10) 0.6114(5) 0.0354(3) 0.0582(19) Uani 1 1 d . . .
C22 C 0.2415(10) 0.6331(5) -0.0293(3) 0.064(2) Uani 1 1 d . . .
H22A H 0.2220 0.6964 -0.0343 0.076 Uiso 1 1 calc R . .
H22B H 0.3428 0.6198 -0.0460 0.076 Uiso 1 1 calc R . .
C23 C 0.1165(10) 0.5804(5) -0.0609(3) 0.088(3) Uani 1 1 d . . .
H23A H 0.0162 0.5930 -0.0444 0.132 Uiso 1 1 calc R . .
H23B H 0.1382 0.5177 -0.0576 0.132 Uiso 1 1 calc R . .
H23C H 0.1163 0.5970 -0.1007 0.132 Uiso 1 1 calc R . .
C24 C 0.6662(9) 0.6995(4) 0.1356(2) 0.059(2) Uani 1 1 d . . .
H24A H 0.7138 0.7484 0.1557 0.089 Uiso 1 1 calc R . .
H24B H 0.5978 0.7222 0.1064 0.089 Uiso 1 1 calc R . .
H24C H 0.7460 0.6635 0.1182 0.089 Uiso 1 1 calc R . .
C25 C 0.1597(12) 0.7311(6) 0.2774(3) 0.109(4) Uani 1 1 d . . .
H25A H 0.2549 0.7236 0.2987 0.164 Uiso 1 1 calc R . .
H25B H 0.1118 0.6739 0.2715 0.164 Uiso 1 1 calc R . .
H25C H 0.0897 0.7688 0.2986 0.164 Uiso 1 1 calc R . .
C26 C 0.7448(10) 0.6871(5) 0.3181(3) 0.066(2) Uani 1 1 d . A .
H26A H 0.8498 0.6669 0.3268 0.079 Uiso 1 1 calc R . .
H26B H 0.7530 0.7367 0.2914 0.079 Uiso 1 1 calc R . .
C27 C 0.6671(11) 0.7195(5) 0.3733(3) 0.078(3) Uani 1 1 d . . .
H27A H 0.6651 0.6722 0.4017 0.093 Uiso 0.53(3) 1 calc PR A 1
H27B H 0.5606 0.7383 0.3658 0.093 Uiso 0.53(3) 1 calc PR A 1
H27C H 0.6391 0.6674 0.3958 0.093 Uiso 0.47(3) 1 d PR A 2
H27D H 0.5701 0.7486 0.3627 0.093 Uiso 0.47(3) 1 d PR A 2
C28 C 0.766(13) 0.800(5) 0.396(2) 0.082(11) Uani 0.53(3) 1 d P A 1
H28A H 0.8736 0.7801 0.3998 0.099 Uiso 0.53(3) 1 calc PR A 1
H28B H 0.7649 0.8462 0.3665 0.099 Uiso 0.53(3) 1 calc PR A 1
C29 C 0.713(3) 0.8398(18) 0.4522(9) 0.086(8) Uani 0.53(3) 1 d P A 1
H29A H 0.6026 0.8547 0.4494 0.104 Uiso 0.53(3) 1 calc PR A 1
H29B H 0.7698 0.8947 0.4590 0.104 Uiso 0.53(3) 1 calc PR A 1
C30 C 0.737(3) 0.7770(19) 0.5031(8) 0.087(8) Uani 0.53(3) 1 d P A 1
H30A H 0.6834 0.7211 0.4958 0.105 Uiso 0.53(3) 1 calc PR A 1
H30B H 0.8476 0.7642 0.5072 0.105 Uiso 0.53(3) 1 calc PR A 1
C31 C 0.676(7) 0.818(4) 0.5585(19) 0.115(12) Uani 0.53(3) 1 d P A 1
H31A H 0.5663 0.8301 0.5546 0.173 Uiso 0.53(3) 1 calc PR A 1
H31B H 0.7309 0.8722 0.5664 0.173 Uiso 0.53(3) 1 calc PR A 1
H31C H 0.6915 0.7766 0.5896 0.173 Uiso 0.53(3) 1 calc PR A 1
C28' C 0.752(14) 0.783(6) 0.412(2) 0.083(13) Uani 0.47(3) 1 d P A 2
H28C H 0.7591 0.8413 0.3938 0.099 Uiso 0.47(3) 1 calc PR A 2
H28D H 0.8578 0.7619 0.4187 0.099 Uiso 0.47(3) 1 calc PR A 2
C29' C 0.668(4) 0.793(2) 0.4706(10) 0.086(9) Uani 0.47(3) 1 d P A 2
H29C H 0.5696 0.8241 0.4654 0.103 Uiso 0.47(3) 1 calc PR A 2
H29D H 0.6470 0.7349 0.4868 0.103 Uiso 0.47(3) 1 calc PR A 2
C30' C 0.773(3) 0.846(2) 0.5112(8) 0.088(9) Uani 0.47(3) 1 d P A 2
H30C H 0.8809 0.8280 0.5058 0.106 Uiso 0.47(3) 1 calc PR A 2
H30D H 0.7662 0.9094 0.5017 0.106 Uiso 0.47(3) 1 calc PR A 2
C31' C 0.728(8) 0.833(5) 0.574(2) 0.120(16) Uani 0.47(3) 1 d P A 2
H31D H 0.7571 0.7743 0.5856 0.180 Uiso 0.47(3) 1 calc PR A 2
H31E H 0.6177 0.8410 0.5779 0.180 Uiso 0.47(3) 1 calc PR A 2
H31F H 0.7821 0.8764 0.5970 0.180 Uiso 0.47(3) 1 calc PR A 2
C32 C 0.1471(17) 0.4427(9) 0.3042(4) 0.189(7) Uani 1 1 d . . .
H32A H 0.2205 0.3966 0.2945 0.284 Uiso 1 1 calc R . .
H32B H 0.0458 0.4168 0.3100 0.284 Uiso 1 1 calc R . .
H32C H 0.1801 0.4720 0.3388 0.284 Uiso 1 1 calc R . .

loop_
_atom_site_aniso_label
_atom_site_aniso_U_11
_atom_site_aniso_U_22
_atom_site_aniso_U_33
_atom_site_aniso_U_23
_atom_site_aniso_U_13
_atom_site_aniso_U_12
N1 0.077(5) 0.060(4) 0.040(3) 0.007(3) 0.001(3) 0.008(4)
O1 0.067(3) 0.059(3) 0.040(2) 0.004(2) 0.000(3) 0.006(3)
O2 0.103(4) 0.084(4) 0.032(2) -0.003(3) 0.006(3) 0.011(3)
O3 0.078(4) 0.099(4) 0.059(3) 0.009(3) 0.000(3) 0.027(4)
O4 0.108(4) 0.087(4) 0.035(2) 0.011(3) -0.010(3) -0.002(4)
O5 0.090(4) 0.060(3) 0.059(3) -0.013(3) -0.008(3) 0.001(3)
O6 0.076(4) 0.062(3) 0.059(3) -0.005(3) 0.012(3) 0.003(3)
O7 0.173(10) 0.154(8) 0.158(8) 0.008(7) -0.017(8) -0.028(7)
C1 0.069(5) 0.053(4) 0.039(4) 0.000(3) 0.001(4) -0.001(4)
C2 0.067(5) 0.050(4) 0.039(3) 0.003(3) 0.000(4) -0.001(4)
C3 0.069(5) 0.055(4) 0.040(4) 0.002(4) 0.002(4) -0.001(4)
C4 0.069(5) 0.060(5) 0.044(4) -0.002(3) 0.008(4) 0.001(4)
C5 0.069(5) 0.058(4) 0.047(4) -0.001(4) 0.002(4) 0.004(4)
C6 0.067(5) 0.054(4) 0.037(3) 0.003(3) 0.004(4) 0.001(4)
C7 0.064(5) 0.051(4) 0.035(3) 0.004(3) 0.001(4) 0.003(4)
C8 0.069(5) 0.053(4) 0.044(4) 0.007(3) -0.001(4) 0.004(4)
C9 0.072(5) 0.050(4) 0.032(3) 0.005(3) -0.001(4) 0.005(4)
C10 0.066(5) 0.057(4) 0.036(3) 0.007(3) 0.000(4) 0.000(4)
C11 0.071(5) 0.058(4) 0.036(3) 0.003(3) -0.001(4) 0.001(4)
C12 0.077(6) 0.062(5) 0.042(4) 0.002(4) 0.002(4) 0.001(5)
C13 0.068(5) 0.054(4) 0.036(3) 0.005(3) 0.005(4) 0.001(4)
C14 0.067(5) 0.051(4) 0.037(4) 0.006(3) 0.001(4) 0.003(4)
C15 0.067(5) 0.054(4) 0.037(4) 0.001(3) 0.003(4) 0.002(4)
C16 0.069(5) 0.053(4) 0.038(4) 0.006(3) 0.005(4) 0.000(4)
C17 0.071(5) 0.053(4) 0.046(4) 0.000(3) 0.005(4) 0.004(4)
C18 0.073(5) 0.056(4) 0.052(4) 0.003(4) 0.003(4) 0.001(4)
C19 0.076(6) 0.071(5) 0.057(5) 0.002(4) 0.001(5) 0.009(5)
C20 0.073(6) 0.069(5) 0.054(4) 0.006(4) -0.005(5) 0.000(5)
C21 0.073(5) 0.060(4) 0.042(4) 0.004(3) -0.007(4) -0.001(5)
C22 0.077(6) 0.065(5) 0.049(4) 0.010(4) -0.004(4) -0.001(5)
C23 0.120(8) 0.088(6) 0.056(5) 0.009(5) -0.019(6) -0.026(6)
C24 0.065(5) 0.062(5) 0.051(4) 0.008(4) 0.000(4) -0.008(4)
C25 0.145(10) 0.083(6) 0.099(7) -0.009(6) 0.062(7) 0.008(7)
C26 0.085(6) 0.068(5) 0.044(4) -0.004(4) 0.000(5) -0.004(5)
C27 0.104(7) 0.079(5) 0.050(5) -0.011(4) -0.001(5) -0.003(6)
C28 0.11(3) 0.09(3) 0.05(3) -0.015(19) -0.01(3) 0.00(2)
C29 0.12(2) 0.087(16) 0.057(13) -0.016(12) -0.004(13) -0.007(15)
C30 0.116(19) 0.090(19) 0.056(12) -0.013(12) -0.005(12) -0.009(15)
C31 0.14(4) 0.14(3) 0.06(3) 0.00(2) -0.01(2) -0.03(3)
C28' 0.11(3) 0.09(3) 0.05(3) -0.01(2) 0.00(3) 0.00(2)
C29' 0.11(2) 0.09(2) 0.055(16) -0.013(15) -0.005(15) -0.006(18)
C30' 0.117(19) 0.09(2) 0.058(13) -0.014(11) -0.006(13) -0.010(15)
C31' 0.14(5) 0.16(4) 0.06(3) -0.01(2) -0.02(2) -0.02(3)
C32 0.218(16) 0.241(16) 0.110(9) 0.094(10) -0.014(10) 0.014(14)

loop_
_atom_type_symbol
_atom_type_description
_atom_type_scat_dispersion_real
_atom_type_scat_dispersion_imag
_atom_type_scat_source
C C 0.0181 0.0091 'International Tables Vol C Tables 4.2.6.8 and 6.1.1.4'
H H 0.0000 0.0000 'International Tables Vol C Tables 4.2.6.8 and 6.1.1.4'
O O 0.0492 0.0322 'International Tables Vol C Tables 4.2.6.8 and 6.1.1.4'
N N 0.0311 0.0180 'International Tables Vol C Tables 4.2.6.8 and 6.1.1.4'

loop_
_geom_angle_atom_site_label_1
_geom_angle_atom_site_label_2
_geom_angle_atom_site_label_3
_geom_angle
C12 N1 C9 114.9(5)
C12 N1 H1 122.6
C9 N1 H1 122.6
C14 O1 C1 110.3(5)
C3 O2 H2 109.5
C17 O6 C25 113.4(5)
C32 O7 H7 109.5
C21 C1 O1 113.6(7)
C21 C1 C2 141.1(6)
O1 C1 C2 105.3(6)
C7 C2 C3 117.5(7)
C7 C2 C1 106.3(6)
C3 C2 C1 136.1(6)
O2 C3 C4 121.8(6)
O2 C3 C2 120.0(7)
C4 C3 C2 118.2(7)
C3 C4 C5 123.8(7)
C3 C4 H4 118.1
C5 C4 H4 118.1
C4 C5 C6 118.4(7)
C4 C5 H5 120.8
C6 C5 H5 120.8
C7 C6 C5 117.5(6)
C7 C6 C8 117.3(6)
C5 C6 C8 125.2(7)
C6 C7 C2 124.6(6)
C6 C7 C14 124.5(6)
C2 C7 C14 110.9(6)
O3 C8 C6 124.3(7)
O3 C8 C9 122.2(7)
C6 C8 C9 113.5(6)
N1 C9 C13 115.5(6)
N1 C9 C8 111.2(6)
C13 C9 C8 114.3(6)
N1 C9 C10 102.5(5)
C13 C9 C10 102.0(6)
C8 C9 C10 110.0(6)
C15 C10 C11 120.7(6)
C15 C10 C9 104.8(5)
C11 C10 C9 103.5(5)
C15 C10 H10 109.1
C11 C10 H10 109.1
C9 C10 H10 109.1
C26 C11 C12 110.7(6)
C26 C11 C10 114.3(6)
C12 C11 C10 101.8(5)
C26 C11 H11 109.9
C12 C11 H11 109.9
C10 C11 H11 109.9
O4 C12 N1 125.4(7)
O4 C12 C11 124.9(6)
N1 C12 C11 109.6(5)
C14 C13 C9 98.1(6)
C14 C13 H13A 112.2
C9 C13 H13A 112.2
C14 C13 H13B 112.2
C9 C13 H13B 112.2
H13A C13 H13B 109.8
O1 C14 C7 103.7(5)
O1 C14 C13 115.6(6)
C7 C14 C13 107.9(6)
O1 C14 C15 114.4(6)
C7 C14 C15 111.3(6)
C13 C14 C15 103.9(5)
C16 C15 C10 113.6(5)
C16 C15 C24 104.0(5)
C10 C15 C24 108.5(6)
C16 C15 C14 117.0(6)
C10 C15 C14 102.2(5)
C24 C15 C14 111.5(5)
O5 C16 C17 118.2(7)
O5 C16 C15 118.2(7)
C17 C16 C15 123.1(6)
O6 C17 C18 106.0(6)
O6 C17 C16 110.7(6)
C18 C17 C16 109.6(6)
O6 C17 H17 110.2
C18 C17 H17 110.2
C16 C17 H17 110.2
C19 C18 C17 114.9(6)
C19 C18 H18A 108.5
C17 C18 H18A 108.5
C19 C18 H18B 108.5
C17 C18 H18B 108.5
H18A C18 H18B 107.5
C18 C19 C20 114.9(6)
C18 C19 H19A 108.6
C20 C19 H19A 108.6
C18 C19 H19B 108.6
C20 C19 H19B 108.6
H19A C19 H19B 107.5
C21 C20 C19 113.9(6)
C21 C20 H20A 108.8
C19 C20 H20A 108.8
C21 C20 H20B 108.8
C19 C20 H20B 108.8
H20A C20 H20B 107.7
C1 C21 C20 120.6(6)
C1 C21 C22 122.8(8)
C20 C21 C22 116.3(7)
C23 C22 C21 112.1(6)
C23 C22 H22A 109.2
C21 C22 H22A 109.2
C23 C22 H22B 109.2
C21 C22 H22B 109.2
H22A C22 H22B 107.9
C22 C23 H23A 109.5
C22 C23 H23B 109.5
H23A C23 H23B 109.5
C22 C23 H23C 109.5
H23A C23 H23C 109.5
H23B C23 H23C 109.5
C15 C24 H24A 109.5
C15 C24 H24B 109.5
H24A C24 H24B 109.5
C15 C24 H24C 109.5
H24A C24 H24C 109.5
H24B C24 H24C 109.5
O6 C25 H25A 109.5
O6 C25 H25B 109.5
H25A C25 H25B 109.5
O6 C25 H25C 109.5
H25A C25 H25C 109.5
H25B C25 H25C 109.5
C27 C26 C11 112.6(7)
C27 C26 H26A 109.1
C11 C26 H26A 109.1
C27 C26 H26B 109.1
C11 C26 H26B 109.1
H26A C26 H26B 107.8
C28' C27 C26 120(4)
C28' C27 C28 18(3)
C26 C27 C28 107(3)
C28' C27 H27A 93.7
C26 C27 H27A 110.4
C28 C27 H27A 110.4
C28' C27 H27B 112.3
C26 C27 H27B 110.4
C28 C27 H27B 110.4
H27A C27 H27B 108.6
C28' C27 H27C 107.9
C26 C27 H27C 107.7
C28 C27 H27C 125.3
H27A C27 H27C 16.1
H27B C27 H27C 95.7
C28' C27 H27D 106.4
C26 C27 H27D 107.5
C28 C27 H27D 101.8
H27A C27 H27D 119.2
H27B C27 H27D 11.2
H27C C27 H27D 106.8
C29 C28 C27 115(5)
C29 C28 H28A 108.4
C27 C28 H28A 108.4
C29 C28 H28B 108.4
C27 C28 H28B 108.4
H28A C28 H28B 107.5
C28 C29 C30 113(3)
C28 C29 H29A 109.0
C30 C29 H29A 109.0
C28 C29 H29B 109.0
C30 C29 H29B 109.0
H29A C29 H29B 107.8
C31 C30 C29 111(3)
C31 C30 H30A 109.4
C29 C30 H30A 109.4
C31 C30 H30B 109.4
C29 C30 H30B 109.4
H30A C30 H30B 108.0
C27 C28' C29' 111(6)
C27 C28' H28C 109.4
C29' C28' H28C 109.4
C27 C28' H28D 109.4
C29' C28' H28D 109.4
H28C C28' H28D 108.0
C30' C29' C28' 109(5)
C30' C29' H29C 110.0
C28' C29' H29C 110.0
C30' C29' H29D 110.0
C28' C29' H29D 110.0
H29C C29' H29D 108.3
C31' C30' C29' 112(3)
C31' C30' H30C 109.2
C29' C30' H30C 109.2
C31' C30' H30D 109.2
C29' C30' H30D 109.2
H30C C30' H30D 107.9
C30' C31' H31D 109.5
C30' C31' H31E 109.5
H31D C31' H31E 109.5
C30' C31' H31F 109.5
H31D C31' H31F 109.5
H31E C31' H31F 109.5
O7 C32 H32A 109.5
O7 C32 H32B 109.5
H32A C32 H32B 109.5
O7 C32 H32C 109.5
H32A C32 H32C 109.5
H32B C32 H32C 109.5

loop_
_geom_bond_atom_site_label_1
_geom_bond_atom_site_label_2
_geom_bond_distance
N1 C12 1.343(7)
N1 C9 1.455(7)
N1 H1 0.8600
O1 C14 1.427(8)
O1 C1 1.430(6)
O2 C3 1.352(7)
O2 H2 0.8200
O3 C8 1.199(8)
O4 C12 1.240(7)
O5 C16 1.215(7)
O6 C17 1.428(8)
O6 C25 1.431(8)
O7 C32 1.353(10)
O7 H7 0.8200
C1 C21 1.327(9)
C1 C2 1.511(9)
C2 C7 1.389(8)
C2 C3 1.403(8)
C3 C4 1.365(9)
C4 C5 1.387(8)
C4 H4 0.9300
C5 C6 1.399(8)
C5 H5 0.9300
C6 C7 1.366(9)
C6 C8 1.475(8)
C7 C14 1.478(8)
C8 C9 1.551(9)
C9 C13 1.525(9)
C9 C10 1.597(8)
C10 C15 1.554(9)
C10 C11 1.564(7)
C10 H10 0.9800
C11 C26 1.536(9)
C11 C12 1.556(9)
C11 H11 0.9800
C13 C14 1.524(7)
C13 H13A 0.9700
C13 H13B 0.9700
C14 C15 1.607(9)
C15 C16 1.545(9)
C15 C24 1.557(8)
C16 C17 1.545(10)
C17 C18 1.535(8)
C17 H17 0.9800
C18 C19 1.532(9)
C18 H18A 0.9700
C18 H18B 0.9700
C19 C20 1.541(9)
C19 H19A 0.9700
C19 H19B 0.9700
C20 C21 1.491(9)
C20 H20A 0.9700
C20 H20B 0.9700
C21 C22 1.541(8)
C22 C23 1.521(9)
C22 H22A 0.9700
C22 H22B 0.9700
C23 H23A 0.9600
C23 H23B 0.9600
C23 H23C 0.9600
C24 H24A 0.9600
C24 H24B 0.9600
C24 H24C 0.9600
C25 H25A 0.9600
C25 H25B 0.9600
C25 H25C 0.9600
C26 C27 1.527(8)
C26 H26A 0.9700
C26 H26B 0.9700
C27 C28' 1.51(10)
C27 C28 1.56(9)
C27 H27A 0.9700
C27 H27B 0.9700
C27 H27C 0.9700
C27 H27D 0.9700
C28 C29 1.52(8)
C28 H28A 0.9700
C28 H28B 0.9700
C29 C30 1.53(4)
C29 H29A 0.9700
C29 H29B 0.9700
C30 C31 1.52(6)
C30 H30A 0.9700
C30 H30B 0.9700
C31 H31A 0.9600
C31 H31B 0.9600
C31 H31C 0.9600
C28' C29' 1.54(7)
C28' H28C 0.9700
C28' H28D 0.9700
C29' C30' 1.53(5)
C29' H29C 0.9700
C29' H29D 0.9700
C30' C31' 1.52(7)
C30' H30C 0.9700
C30' H30D 0.9700
C31' H31D 0.9600
C31' H31E 0.9600
C31' H31F 0.9600
C32 H32A 0.9600
C32 H32B 0.9600
C32 H32C 0.9600

loop_
_geom_torsion_atom_site_label_1
_geom_torsion_atom_site_label_2
_geom_torsion_atom_site_label_3
_geom_torsion_atom_site_label_4
_geom_torsion
C14 O1 C1 C21 -162.4(6)
C14 O1 C1 C2 16.7(7)
C21 C1 C2 C7 171.5(9)
O1 C1 C2 C7 -7.2(7)
C21 C1 C2 C3 -13.0(16)
O1 C1 C2 C3 168.3(8)
C7 C2 C3 O2 -179.8(6)
C1 C2 C3 O2 5.1(13)
C7 C2 C3 C4 2.3(10)
C1 C2 C3 C4 -172.9(7)
O2 C3 C4 C5 -178.6(6)
C2 C3 C4 C5 -0.7(11)
C3 C4 C5 C6 -0.3(11)
C4 C5 C6 C7 -0.4(10)
C4 C5 C6 C8 178.2(7)
C5 C6 C7 C2 2.1(11)
C8 C6 C7 C2 -176.5(7)
C5 C6 C7 C14 179.5(6)
C8 C6 C7 C14 0.9(10)
C3 C2 C7 C6 -3.1(11)
C1 C2 C7 C6 173.3(6)
C3 C2 C7 C14 179.2(6)
C1 C2 C7 C14 -4.3(8)
C7 C6 C8 O3 -176.2(7)
C5 C6 C8 O3 5.3(12)
C7 C6 C8 C9 3.3(9)
C5 C6 C8 C9 -175.2(6)
C12 N1 C9 C13 -94.0(8)
C12 N1 C9 C8 133.6(7)
C12 N1 C9 C10 16.1(8)
O3 C8 C9 N1 -14.2(10)
C6 C8 C9 N1 166.3(6)
O3 C8 C9 C13 -147.2(7)
C6 C8 C9 C13 33.3(8)
O3 C8 C9 C10 98.7(8)
C6 C8 C9 C10 -80.8(7)
N1 C9 C10 C15 -153.3(5)
C13 C9 C10 C15 -33.4(6)
C8 C9 C10 C15 88.3(7)
N1 C9 C10 C11 -25.9(7)
C13 C9 C10 C11 94.0(6)
C8 C9 C10 C11 -144.3(6)
C15 C10 C11 C26 -98.0(8)
C9 C10 C11 C26 145.5(6)
C15 C10 C11 C12 142.7(6)
C9 C10 C11 C12 26.1(7)
C9 N1 C12 O4 178.1(8)
C9 N1 C12 C11 1.0(9)
C26 C11 C12 O4 43.1(11)
C10 C11 C12 O4 165.0(8)
C26 C11 C12 N1 -139.9(6)
C10 C11 C12 N1 -18.0(8)
N1 C9 C13 C14 161.5(5)
C8 C9 C13 C14 -67.6(7)
C10 C9 C13 C14 51.2(5)
C1 O1 C14 C7 -18.9(7)
C1 O1 C14 C13 -136.8(5)
C1 O1 C14 C15 102.5(6)
C6 C7 C14 O1 -163.5(6)
C2 C7 C14 O1 14.2(7)
C6 C7 C14 C13 -40.4(9)
C2 C7 C14 C13 137.3(6)
C6 C7 C14 C15 73.0(8)
C2 C7 C14 C15 -109.3(7)
C9 C13 C14 O1 -176.7(5)
C9 C13 C14 C7 67.7(6)
C9 C13 C14 C15 -50.5(6)
C11 C10 C15 C16 13.4(9)
C9 C10 C15 C16 129.3(6)
C11 C10 C15 C24 128.4(6)
C9 C10 C15 C24 -115.6(6)
C11 C10 C15 C14 -113.6(7)
C9 C10 C15 C14 2.3(7)
O1 C14 C15 C16 31.9(8)
C7 C14 C15 C16 149.1(6)
C13 C14 C15 C16 -95.0(7)
O1 C14 C15 C10 156.6(5)
C7 C14 C15 C10 -86.2(6)
C13 C14 C15 C10 29.7(7)
O1 C14 C15 C24 -87.6(7)
C7 C14 C15 C24 29.6(8)
C13 C14 C15 C24 145.5(6)
C10 C15 C16 O5 45.8(8)
C24 C15 C16 O5 -72.0(7)
C14 C15 C16 O5 164.6(6)
C10 C15 C16 C17 -142.1(6)
C24 C15 C16 C17 100.2(7)
C14 C15 C16 C17 -23.3(9)
C25 O6 C17 C18 167.1(6)
C25 O6 C17 C16 -74.2(8)
O5 C16 C17 O6 -16.8(9)
C15 C16 C17 O6 171.1(5)
O5 C16 C17 C18 99.8(7)
C15 C16 C17 C18 -72.3(8)
O6 C17 C18 C19 -81.8(7)
C16 C17 C18 C19 158.7(6)
C17 C18 C19 C20 -70.9(8)
C18 C19 C20 C21 -53.6(8)
O1 C1 C21 C20 2.2(10)
C2 C1 C21 C20 -176.5(8)
O1 C1 C21 C22 175.4(6)
C2 C1 C21 C22 -3.3(15)
C19 C20 C21 C1 87.0(9)
C19 C20 C21 C22 -86.6(8)
C1 C21 C22 C23 117.6(9)
C20 C21 C22 C23 -68.9(8)
C12 C11 C26 C27 -89.2(8)
C10 C11 C26 C27 156.6(6)
C11 C26 C27 C28' 170(4)
C11 C26 C27 C28 -177(3)
C28' C27 C28 C29 -37(22)
C26 C27 C28 C29 -177(4)
C27 C28 C29 C30 68(7)
C28 C29 C30 C31 -178(5)
C26 C27 C28' C29' -169(4)
C28 C27 C28' C29' 146(32)
C27 C28' C29' C30' 171(5)
C28' C29' C30' C31' -161(5)
